data_4089055
loop_
_publ_author_name
'Hettmanczyk, Lara'
'Schulze, Dennis'
'Suntrup, Lisa'
'Sarkar, Biprajit'

_publ_section_title
;
 Mono- and Digold(I) Complexes with Mesoionic Carbenes: Structural
 Characterization and Use in Catalytic Silver-Free Oxazoline Formation
;
_journal_issue 22
_journal_name_full Organometallics
_journal_page_first 3828
_journal_paper_doi 10.1021/acs.organomet.6b00675
_journal_volume 35
_journal_year 2016
_chemical_formula_sum 'C21 H26 I N3'
_chemical_formula_weight 447.35
_space_group_crystal_system orthorhombic
_space_group_IT_number 19
_space_group_name_Hall 'P 2ac 2ab'
_space_group_name_H-M_alt 'P 21 21 21'
_atom_sites_solution_hydrogens geom
_audit_creation_method SHELXL-2014/7
_cell_angle_alpha 90
_cell_angle_beta 90
_cell_angle_gamma 90
_cell_formula_units_Z 4
_cell_length_a 7.8184(13)
_cell_length_b 13.242(2)
_cell_length_c 20.089(3)
_cell_measurement_reflns_used 4270
_cell_measurement_temperature 293(2)
_cell_measurement_theta_max 27.512
_cell_measurement_theta_min 1.842
_cell_volume 2079.8(6)
_computing_structure_refinement 'SHELXL-2014/7 (Sheldrick, 2014)'
_diffrn_ambient_temperature 293(2)
_diffrn_measured_fraction_theta_full 1.000
_diffrn_measured_fraction_theta_max 0.999
_diffrn_measurement_device_type 'Bruker Smart AXS'
_diffrn_measurement_method 'omega scans'
_diffrn_radiation_type MoK\a
_diffrn_radiation_wavelength 0.71073
_diffrn_reflns_av_R_equivalents 0.0355
_diffrn_reflns_av_unetI/netI 0.0439
_diffrn_reflns_Laue_measured_fraction_full 1.000
_diffrn_reflns_Laue_measured_fraction_max 0.999
_diffrn_reflns_limit_h_max 10
_diffrn_reflns_limit_h_min -10
_diffrn_reflns_limit_k_max 17
_diffrn_reflns_limit_k_min -15
_diffrn_reflns_limit_l_max 26
_diffrn_reflns_limit_l_min -20
_diffrn_reflns_number 13969
_diffrn_reflns_point_group_measured_fraction_full 1.000
_diffrn_reflns_point_group_measured_fraction_max 0.998
_diffrn_reflns_theta_full 25.242
_diffrn_reflns_theta_max 27.512
_diffrn_reflns_theta_min 1.842
_exptl_absorpt_coefficient_mu 1.547
_exptl_absorpt_correction_T_max 0.746
_exptl_absorpt_correction_T_min 0.598
_exptl_absorpt_correction_type multi-scan
_exptl_absorpt_process_details 'Blessing, 1995'
_exptl_crystal_colour colourless
_exptl_crystal_density_diffrn 1.429
_exptl_crystal_description block
_exptl_crystal_F_000 904
_exptl_crystal_size_max 0.35
_exptl_crystal_size_mid 0.32
_exptl_crystal_size_min 0.29
_refine_diff_density_max 1.376
_refine_diff_density_min -0.801
_refine_diff_density_rms 0.106
_refine_ls_abs_structure_details
;
 Flack x determined using 1669 quotients [(I+)-(I-)]/[(I+)+(I-)]
 (Parsons, Flack and Wagner, Acta Cryst. B69 (2013) 249-259).
;
_refine_ls_abs_structure_Flack 0.002(11)
_refine_ls_extinction_method none
_refine_ls_goodness_of_fit_ref 1.149
_refine_ls_hydrogen_treatment constr
_refine_ls_matrix_type full
_refine_ls_number_parameters 227
_refine_ls_number_reflns 4765
_refine_ls_number_restraints 0
_refine_ls_restrained_S_all 1.149
_refine_ls_R_factor_all 0.0430
_refine_ls_R_factor_gt 0.0364
_refine_ls_shift/su_max 0.002
_refine_ls_shift/su_mean 0.000
_refine_ls_structure_factor_coef Fsqd
_refine_ls_weighting_details 'w=1/[\s^2^(Fo^2^)+(0.0294P)^2^+1.7539P] where P=(Fo^2^+2Fc^2^)/3'
_refine_ls_weighting_scheme calc
_refine_ls_wR_factor_gt 0.0758
_refine_ls_wR_factor_ref 0.0794
_reflns_Friedel_coverage 0.752
_reflns_Friedel_fraction_full 1.000
_reflns_Friedel_fraction_max 0.997
_reflns_number_gt 4270
_reflns_number_total 4765
_reflns_threshold_expression 'I > 2\s(I)'
_cod_data_source_file om6b00675_si_002.cif
_cod_data_source_block sar324m
_cod_original_cell_volume 2079.9(6)
_cod_database_code 4089055
_shelx_shelxl_version_number 2014/7
_shelx_space_group_comment
;
The symmetry employed for this shelxl refinement is uniquely defined
by the following loop, which should always be used as a source of
symmetry information in preference to the above space-group names.
They are only intended as comments.
;

loop_
_space_group_symop_operation_xyz
'x, y, z'
'-x+1/2, -y, z+1/2'
'x+1/2, -y+1/2, -z'
'-x, y+1/2, -z+1/2'

loop_
_atom_site_label
_atom_site_type_symbol
_atom_site_fract_x
_atom_site_fract_y
_atom_site_fract_z
_atom_site_U_iso_or_equiv
_atom_site_adp_type
_atom_site_occupancy
_atom_site_site_symmetry_order
_atom_site_calc_flag
_atom_site_refinement_flags_posn
_atom_site_refinement_flags_adp
I1 I 1.45403(5) 0.26333(3) -0.20439(2) 0.02487(11) Uani 1 1 d . .
N1 N 0.8206(6) 0.0924(3) -0.2329(2) 0.0174(10) Uani 1 1 d . .
N2 N 0.8504(5) 0.1140(3) -0.2958(3) 0.0187(9) Uani 1 1 d . .
N3 N 0.9592(6) 0.1913(3) -0.2926(2) 0.0157(8) Uani 1 1 d . .
C9 C 0.7613(11) 0.1125(5) -0.0125(3) 0.0377(18) Uani 1 1 d . .
H9 H 0.6632 0.0955 0.0112 0.045 Uiso 1 1 calc R U
C8 C 0.9119(13) 0.1292(5) 0.0210(3) 0.047(3) Uani 1 1 d . .
H8 H 0.9158 0.1223 0.0670 0.056 Uiso 1 1 calc R U
C1 C 0.9962(6) 0.2186(4) -0.2295(3) 0.0182(13) Uani 1 1 d . .
H1 H 1.0689 0.2702 -0.2158 0.022 Uiso 1 1 calc R U
C10 C 0.7542(9) 0.1208(5) -0.0813(3) 0.0289(14) Uani 1 1 d . .
H10 H 0.6519 0.1097 -0.1038 0.035 Uiso 1 1 calc R U
C7 C 1.0556(12) 0.1559(4) -0.0132(3) 0.0386(17) Uani 1 1 d . .
H7 H 1.1562 0.1694 0.0098 0.046 Uiso 1 1 calc R U
C6 C 1.0528(10) 0.1632(4) -0.0822(3) 0.0285(13) Uani 1 1 d . .
H6 H 1.1519 0.1795 -0.1054 0.034 Uiso 1 1 calc R U
C2 C 0.9033(7) 0.1542(4) -0.1896(3) 0.0195(13) Uani 1 1 d . .
C50 C 0.7072(8) 0.0069(4) -0.2182(3) 0.0276(15) Uani 1 1 d . .
H50A H 0.5951 0.0316 -0.2075 0.041 Uiso 1 1 calc R U
H50B H 0.7518 -0.0304 -0.1811 0.041 Uiso 1 1 calc R U
H50C H 0.7006 -0.0365 -0.2564 0.041 Uiso 1 1 calc R U
C31 C 0.6449(8) 0.3924(5) -0.3967(3) 0.0297(14) Uani 1 1 d . .
H31A H 0.6266 0.3377 -0.4272 0.044 Uiso 1 1 calc R U
H31B H 0.5387 0.4095 -0.3754 0.044 Uiso 1 1 calc R U
H31C H 0.6875 0.4500 -0.4205 0.044 Uiso 1 1 calc R U
C30 C 0.8058(8) 0.4461(4) -0.2952(3) 0.0262(12) Uani 1 1 d . .
H30A H 0.8877 0.4247 -0.2625 0.039 Uiso 1 1 calc R U
H30B H 0.8492 0.5040 -0.3185 0.039 Uiso 1 1 calc R U
H30C H 0.7004 0.4635 -0.2735 0.039 Uiso 1 1 calc R U
C29 C 0.7740(7) 0.3608(4) -0.3444(3) 0.0206(12) Uani 1 1 d . .
H29 H 0.7248 0.3041 -0.3196 0.025 Uiso 1 1 calc R U
C28 C 1.1557(9) 0.0082(4) -0.3933(3) 0.0321(15) Uani 1 1 d . .
H28A H 1.2042 -0.0544 -0.3783 0.048 Uiso 1 1 calc R U
H28B H 1.0361 0.0098 -0.3824 0.048 Uiso 1 1 calc R U
H28C H 1.1696 0.0139 -0.4406 0.048 Uiso 1 1 calc R U
C27 C 1.4397(9) 0.0899(5) -0.3692(3) 0.0308(14) Uani 1 1 d . .
H27A H 1.4800 0.0258 -0.3533 0.046 Uiso 1 1 calc R U
H27B H 1.4649 0.0961 -0.4158 0.046 Uiso 1 1 calc R U
H27C H 1.4956 0.1432 -0.3452 0.046 Uiso 1 1 calc R U
C26 C 1.2474(8) 0.0972(4) -0.3586(3) 0.0219(13) Uani 1 1 d . .
H26 H 1.2256 0.0916 -0.3107 0.026 Uiso 1 1 calc R U
C25 C 0.9401(8) 0.3244(4) -0.3758(3) 0.0187(11) Uani 1 1 d . .
C24 C 1.0146(7) 0.3743(4) -0.4296(3) 0.0202(13) Uani 1 1 d . .
H24 H 0.9652 0.4333 -0.4458 0.024 Uiso 1 1 calc R U
C23 C 1.1600(7) 0.3374(4) -0.4587(3) 0.0212(12) Uani 1 1 d . .
H23 H 1.2084 0.3720 -0.4943 0.025 Uiso 1 1 calc R U
C22 C 1.2368(6) 0.2490(4) -0.4361(2) 0.0192(11) Uani 1 1 d . .
H22 H 1.3342 0.2250 -0.4574 0.023 Uiso 1 1 calc R U
C21 C 1.1709(6) 0.1960(4) -0.3822(3) 0.0175(11) Uani 1 1 d . .
C20 C 1.0234(6) 0.2378(4) -0.3531(2) 0.0160(10) Uani 1 1 d . .
C5 C 0.9010(8) 0.1458(4) -0.1164(3) 0.0210(13) Uani 1 1 d . .

loop_
_atom_site_aniso_label
_atom_site_aniso_U_11
_atom_site_aniso_U_22
_atom_site_aniso_U_33
_atom_site_aniso_U_23
_atom_site_aniso_U_13
_atom_site_aniso_U_12
I1 0.02382(16) 0.02557(17) 0.02521(18) 0.00077(16) 0.00122(17) 0.00329(15)
N1 0.019(2) 0.014(2) 0.019(2) 0.0014(18) 0.0016(19) -0.0013(19)
N2 0.018(2) 0.016(2) 0.023(2) 0.001(2) 0.006(3) -0.0015(16)
N3 0.0139(18) 0.0173(18) 0.016(2) 0.0017(19) -0.001(2) -0.0006(18)
C9 0.062(5) 0.029(4) 0.022(4) 0.008(3) 0.020(4) 0.014(3)
C8 0.110(8) 0.020(3) 0.011(3) 0.001(2) 0.004(4) 0.010(4)
C1 0.021(3) 0.017(3) 0.016(3) -0.004(2) -0.0010(19) 0.0009(19)
C10 0.038(4) 0.024(3) 0.024(3) 0.004(3) 0.007(3) 0.010(3)
C7 0.070(5) 0.026(3) 0.020(3) 0.002(3) -0.017(4) -0.006(4)
C6 0.043(4) 0.019(3) 0.023(3) 0.002(2) -0.002(3) -0.005(3)
C2 0.023(3) 0.017(3) 0.019(3) 0.000(2) 0.000(2) 0.003(2)
C50 0.030(3) 0.021(3) 0.032(4) 0.004(3) 0.002(3) -0.008(2)
C31 0.024(3) 0.040(4) 0.025(3) -0.003(3) 0.000(3) 0.010(3)
C30 0.031(3) 0.025(3) 0.022(3) -0.008(3) 0.002(3) -0.001(2)
C29 0.023(3) 0.014(3) 0.024(3) -0.002(2) -0.004(3) -0.003(2)
C28 0.040(4) 0.021(3) 0.036(4) -0.008(3) 0.006(3) 0.003(3)
C27 0.032(3) 0.035(3) 0.026(3) -0.001(3) 0.002(3) 0.013(3)
C26 0.030(3) 0.019(3) 0.017(3) -0.001(2) 0.002(3) 0.003(2)
C25 0.024(3) 0.018(3) 0.015(3) -0.003(2) 0.000(3) -0.005(3)
C24 0.024(3) 0.016(3) 0.020(3) 0.002(2) -0.003(2) -0.002(2)
C23 0.025(3) 0.021(3) 0.018(3) 0.002(2) 0.000(3) -0.004(2)
C22 0.021(2) 0.022(3) 0.015(2) -0.003(2) 0.0002(19) 0.001(2)
C21 0.014(2) 0.022(3) 0.016(3) -0.003(2) -0.002(2) 0.000(2)
C20 0.019(2) 0.018(2) 0.011(2) 0.000(2) 0.0033(19) -0.003(2)
C5 0.036(3) 0.014(3) 0.013(3) -0.002(2) 0.002(3) 0.003(2)

loop_
_atom_type_symbol
_atom_type_description
_atom_type_scat_dispersion_real
_atom_type_scat_dispersion_imag
_atom_type_scat_source
C C 0.0033 0.0016 'International Tables Vol C Tables 4.2.6.8 and 6.1.1.4'
H H 0.0000 0.0000 'International Tables Vol C Tables 4.2.6.8 and 6.1.1.4'
N N 0.0061 0.0033 'International Tables Vol C Tables 4.2.6.8 and 6.1.1.4'
I I -0.4742 1.8119 'International Tables Vol C Tables 4.2.6.8 and 6.1.1.4'

loop_
_geom_angle_atom_site_label_1
_geom_angle_atom_site_label_2
_geom_angle_atom_site_label_3
_geom_angle
N2 N1 C2 113.5(4)
N2 N1 C50 117.9(4)
C2 N1 C50 128.6(5)
N1 N2 N3 103.5(5)
N2 N3 C1 112.8(5)
N2 N3 C20 120.4(4)
C1 N3 C20 126.8(4)
C8 C9 C10 120.6(7)
C7 C8 C9 120.1(6)
N3 C1 C2 105.5(5)
C5 C10 C9 119.5(7)
C8 C7 C6 120.5(8)
C5 C6 C7 119.6(7)
N1 C2 C1 104.6(5)
N1 C2 C5 126.0(5)
C1 C2 C5 129.3(5)
C31 C29 C30 110.7(5)
C31 C29 C25 111.6(5)
C30 C29 C25 111.4(5)
C21 C26 C27 113.7(5)
C21 C26 C28 109.5(5)
C27 C26 C28 110.4(5)
C24 C25 C20 116.6(5)
C24 C25 C29 121.9(5)
C20 C25 C29 121.5(5)
C23 C24 C25 120.6(5)
C24 C23 C22 121.2(5)
C21 C22 C23 121.3(5)
C22 C21 C20 115.4(5)
C22 C21 C26 122.3(5)
C20 C21 C26 122.3(5)
C25 C20 C21 124.8(5)
C25 C20 N3 117.5(4)
C21 C20 N3 117.6(5)
C10 C5 C6 119.7(6)
C10 C5 C2 122.3(5)
C6 C5 C2 118.0(5)

loop_
_geom_bond_atom_site_label_1
_geom_bond_atom_site_label_2
_geom_bond_distance
N1 N2 1.316(7)
N1 C2 1.358(7)
N1 C50 1.468(7)
N2 N3 1.333(6)
N3 C1 1.350(7)
N3 C20 1.453(6)
C9 C8 1.374(12)
C9 C10 1.389(9)
C8 C7 1.364(12)
C1 C2 1.377(8)
C10 C5 1.387(9)
C7 C6 1.391(8)
C6 C5 1.389(9)
C2 C5 1.475(8)
C31 C29 1.516(8)
C30 C29 1.521(8)
C29 C25 1.523(8)
C28 C26 1.544(8)
C27 C26 1.521(9)
C26 C21 1.515(8)
C25 C24 1.393(8)
C25 C20 1.395(8)
C24 C23 1.369(8)
C23 C22 1.392(8)
C22 C21 1.389(7)
C21 C20 1.407(7)
